data_2209964
loop_
_publ_author_name
Aziz-ur-Rehman
'Shahzadi, Saira'
'Ali, Saqib'
'Helliwell, Madeleine'

_publ_section_title
Octa-<i>n</i>-butylbis(\m~2~-4-chloro-3,5-dinitrobenzoato-\k^2^<i>O</i>:<i>O</i>')bis(4-chloro-3,5-dinitrobenzoato-\k<i>O</i>)di-\m~3~-oxo-tetratin(IV)
_journal_coeditor_code OB2032
_journal_issue 8
_journal_name_full 'Acta Crystallographica Section E'
_journal_page_first m1734
_journal_page_last m1736
_journal_paper_doi 10.1107/S1600536806024627
_journal_volume 62
_journal_year 2006
_chemical_formula_iupac '[Sn4 O2 (C7 H2 Cl N2 O6)4 (C4 H9)8]'
_chemical_formula_moiety 'C60 H80 Cl4 N8 O26 Sn4'
_chemical_formula_sum 'C60 H80 Cl4 N8 O26 Sn4'
_chemical_formula_weight 1945.88
_chemical_name_systematic
;
Octa-n-butylbis(\m~2~-4-chloro-3,5-dinitrobenzoato-\k^2^O:O')bis(4-chloro-
3,5-dinitrobenzoato-\kO)di-\m~3~-oxo-tetratin(IV)
;
_space_group_IT_number 2
_symmetry_cell_setting triclinic
_symmetry_space_group_name_Hall '-P 1'
_symmetry_space_group_name_H-M 'P -1'
_atom_sites_solution_hydrogens geom
_atom_sites_solution_primary direct
_atom_sites_solution_secondary difmap
_cell_angle_alpha 104.5970(10)
_cell_angle_beta 110.7700(10)
_cell_angle_gamma 95.9600(10)
_cell_formula_units_Z 1
_cell_length_a 12.1784(11)
_cell_length_b 12.5143(12)
_cell_length_c 13.5682(12)
_cell_measurement_reflns_used 7196
_cell_measurement_temperature 100(2)
_cell_measurement_theta_max 26.45
_cell_measurement_theta_min 2.50
_cell_volume 1827.9(3)
_computing_cell_refinement 'SAINT (Bruker, 2002)'
_computing_data_collection 'SMART (Bruker, 2001)'
_computing_data_reduction SAINT
_computing_molecular_graphics 'SHELXTL (Bruker, 2001)'
_computing_publication_material SHELXTL
_computing_structure_refinement 'SHELXL97 (Sheldrick, 1997)'
_computing_structure_solution 'SHELXS97 (Sheldrick, 1997)'
_diffrn_ambient_temperature 100(2)
_diffrn_measured_fraction_theta_full 0.976
_diffrn_measured_fraction_theta_max 0.976
_diffrn_measurement_device_type 'Bruker SMART CCD area-detector'
_diffrn_measurement_method '\f and \w'
_diffrn_radiation_monochromator graphite
_diffrn_radiation_source 'fine-focus sealed tube'
_diffrn_radiation_type MoK\a
_diffrn_radiation_wavelength 0.71073
_diffrn_reflns_av_R_equivalents 0.0296
_diffrn_reflns_av_sigmaI/netI 0.0421
_diffrn_reflns_limit_h_max 15
_diffrn_reflns_limit_h_min -15
_diffrn_reflns_limit_k_max 15
_diffrn_reflns_limit_k_min -15
_diffrn_reflns_limit_l_max 16
_diffrn_reflns_limit_l_min -16
_diffrn_reflns_number 14580
_diffrn_reflns_theta_full 26.46
_diffrn_reflns_theta_max 26.46
_diffrn_reflns_theta_min 1.69
_exptl_absorpt_coefficient_mu 1.581
_exptl_absorpt_correction_T_max 0.7428
_exptl_absorpt_correction_T_min 0.5705
_exptl_absorpt_correction_type multi-scan
_exptl_absorpt_process_details '(SADABS; Bruker, 2001)'
_exptl_crystal_colour colourless
_exptl_crystal_density_diffrn 1.768
_exptl_crystal_density_method 'not measured'
_exptl_crystal_description rod
_exptl_crystal_F_000 972
_exptl_crystal_size_max 0.40
_exptl_crystal_size_mid 0.20
_exptl_crystal_size_min 0.20
_refine_diff_density_max 1.608
_refine_diff_density_min -1.470
_refine_ls_extinction_method none
_refine_ls_goodness_of_fit_ref 1.023
_refine_ls_hydrogen_treatment constr
_refine_ls_matrix_type full
_refine_ls_number_parameters 482
_refine_ls_number_reflns 7352
_refine_ls_number_restraints 0
_refine_ls_restrained_S_all 1.023
_refine_ls_R_factor_all 0.0373
_refine_ls_R_factor_gt 0.0322
_refine_ls_shift/su_max 0.001
_refine_ls_shift/su_mean 0.000
_refine_ls_structure_factor_coef Fsqd
_refine_ls_weighting_details 'calc w=1/[\s^2^(Fo^2^)+(0.0514P)^2^+0.862P] where P=(Fo^2^+2Fc^2^)/3'
_refine_ls_weighting_scheme calc
_refine_ls_wR_factor_gt 0.0830
_refine_ls_wR_factor_ref 0.0859
_reflns_number_gt 6497
_reflns_number_total 7352
_reflns_threshold_expression I>2\s(I)
_cod_data_source_file ob2032.cif
_cod_data_source_block I
_cod_database_code 2209964
_cod_database_fobs_code 2209964

loop_
_symmetry_equiv_pos_as_xyz
'x, y, z'
'-x, -y, -z'

loop_
_atom_site_type_symbol
_atom_site_label
_atom_site_fract_x
_atom_site_fract_y
_atom_site_fract_z
_atom_site_U_iso_or_equiv
_atom_site_adp_type
_atom_site_calc_flag
_atom_site_refinement_flags
_atom_site_occupancy
_atom_site_disorder_assembly
_atom_site_disorder_group
Sn Sn1 0.186221(17) 0.253668(16) 0.122415(16) 0.01147(7) Uani d . 1 . .
Sn Sn2 -0.027218(17) 0.018653(16) 0.112909(16) 0.01035(7) Uani d . 1 . .
Cl Cl1 -0.01669(8) 0.36631(7) 0.69264(7) 0.02520(19) Uani d . 1 A .
Cl Cl2 0.45592(7) 0.35195(7) -0.38525(7) 0.02411(18) Uani d . 1 A .
O O1 0.13859(19) 0.23175(17) 0.25822(17) 0.0145(4) Uani d . 1 A .
O O2 0.24963(19) 0.40626(18) 0.34197(18) 0.0186(5) Uani d . 1 A .
O O3 0.1447(2) 0.63958(19) 0.6391(2) 0.0255(5) Uani d . 1 . .
O O4 0.1710(2) 0.5649(2) 0.7714(2) 0.0308(6) Uani d . 1 . .
O O5 -0.1153(3) 0.0890(2) 0.4346(2) 0.0396(7) Uani d . 1 . .
O O6 -0.0075(2) 0.1239(2) 0.6087(2) 0.0308(6) Uani d . 1 . .
O O7 0.2093(2) 0.26123(18) -0.03587(18) 0.0194(5) Uani d . 1 A .
O O8 0.15698(19) 0.08706(18) -0.15554(18) 0.0176(5) Uani d . 1 . .
O O9 0.4734(2) 0.5540(2) -0.0914(2) 0.0286(6) Uani d . 1 . .
O O10 0.3987(2) 0.5486(2) -0.2633(2) 0.0274(6) Uani d . 1 . .
O O11 0.3030(2) 0.1292(2) -0.5220(2) 0.0298(6) Uani d . 1 . .
O O12 0.3576(2) 0.0202(2) -0.4196(2) 0.0276(6) Uani d . 1 . .
O O13 0.07587(17) 0.09778(16) 0.03868(16) 0.0119(4) Uani d . 1 . .
N N1 0.1459(2) 0.5598(2) 0.6743(2) 0.0184(6) Uani d . 1 . .
N N2 -0.0361(2) 0.1466(2) 0.5220(2) 0.0187(6) Uani d . 1 . .
N N3 0.4189(2) 0.5049(2) -0.1891(2) 0.0175(6) Uani d . 1 . .
N N4 0.3303(2) 0.1077(2) -0.4353(2) 0.0191(6) Uani d . 1 . .
C C1 0.1812(3) 0.3254(3) 0.3390(2) 0.0137(6) Uani d . 1 . .
C C2 0.1381(3) 0.3335(3) 0.4312(3) 0.0146(6) Uani d . 1 A .
C C3 0.1615(3) 0.4372(3) 0.5100(3) 0.0153(6) Uani d . 1 . .
H H3 0.2068 0.5021 0.5072 0.018 Uiso calc R 1 A .
C C4 0.1184(3) 0.4461(3) 0.5932(3) 0.0151(6) Uani d . 1 A .
C C5 0.0508(3) 0.3531(3) 0.6002(3) 0.0166(6) Uani d . 1 . .
C C6 0.0321(3) 0.2503(3) 0.5212(3) 0.0162(6) Uani d . 1 A .
C C7 0.0727(3) 0.2397(3) 0.4367(3) 0.0146(6) Uani d . 1 . .
H H7 0.0557 0.1682 0.3828 0.018 Uiso calc R 1 A .
C C8 0.2047(2) 0.1898(2) -0.1208(2) 0.0120(6) Uani d . 1 . .
C C9 0.2660(3) 0.2319(3) -0.1876(2) 0.0131(6) Uani d . 1 A .
C C10 0.3160(3) 0.3458(3) -0.1589(3) 0.0145(6) Uani d . 1 . .
H H10A 0.3133 0.3986 -0.0961 0.017 Uiso calc R 1 A .
C C11 0.3698(3) 0.3818(3) -0.2229(2) 0.0148(6) Uani d . 1 A .
C C12 0.3781(3) 0.3081(3) -0.3143(3) 0.0163(6) Uani d . 1 . .
C C13 0.3281(3) 0.1939(3) -0.3396(3) 0.0161(6) Uani d . 1 A .
C C14 0.2737(3) 0.1564(3) -0.2773(2) 0.0152(6) Uani d . 1 . .
H H14 0.2413 0.0781 -0.2964 0.018 Uiso calc R 1 A .
C C15 0.0822(3) 0.3791(3) 0.0976(3) 0.0177(7) Uani d P 1 A 1
H H15A 0.0004 0.3403 0.0420 0.021 Uiso calc PR 0.50 A 1
H H15B 0.0747 0.4150 0.1681 0.021 Uiso calc PR 0.50 A 1
C C16 0.1275(6) 0.4707(6) 0.0605(7) 0.0198(14) Uani d P 0.50 A 1
H H16A 0.0779 0.5284 0.0628 0.024 Uiso calc PR 0.50 A 1
H H16B 0.1177 0.4383 -0.0174 0.024 Uiso calc PR 0.50 A 1
C C17 0.2593(7) 0.5278(6) 0.1315(7) 0.0220(16) Uani d P 0.50 A 1
H H17A 0.3096 0.4708 0.1286 0.026 Uiso calc PR 0.50 A 1
H H17B 0.2698 0.5603 0.2096 0.026 Uiso calc PR 0.50 A 1
C C18 0.3029(4) 0.6251(3) 0.0896(3) 0.0321(9) Uani d P 1 A 1
H H18A 0.3879 0.6594 0.1360 0.048 Uiso calc PR 0.50 A 1
H H18B 0.2549 0.6828 0.0945 0.048 Uiso calc PR 0.50 A 1
H H18C 0.2929 0.5931 0.0124 0.048 Uiso calc PR 0.50 A 1
H H15C 0.0261 0.3560 0.0187 0.021 Uiso calc PR 0.50 A 2
H H15D 0.0335 0.3827 0.1428 0.021 Uiso calc PR 0.50 A 2
C C16A 0.1605(6) 0.5005(6) 0.1290(7) 0.0201(14) Uani d P 0.50 A 2
H H16C 0.1058 0.5536 0.1177 0.024 Uiso calc PR 0.50 A 2
H H16D 0.2129 0.5247 0.2091 0.024 Uiso calc PR 0.50 A 2
C C17A 0.2387(7) 0.5117(6) 0.0658(8) 0.0246(16) Uani d P 0.50 A 2
H H17C 0.2980 0.4634 0.0820 0.030 Uiso calc PR 0.50 A 2
H H17D 0.1875 0.4820 -0.0145 0.030 Uiso calc PR 0.50 A 2
H H18D 0.3870 0.6345 0.1390 0.048 Uiso calc PR 0.50 A 2
H H18E 0.2659 0.6797 0.1256 0.048 Uiso calc PR 0.50 A 2
H H18F 0.2993 0.6379 0.0203 0.048 Uiso calc PR 0.50 A 2
C C19 0.3640(3) 0.2258(3) 0.1793(3) 0.0166(6) Uani d . 1 A .
H H19A 0.3602 0.1455 0.1429 0.020 Uiso calc R 1 . .
H H19B 0.4113 0.2717 0.1524 0.020 Uiso calc R 1 . .
C C20 0.4341(3) 0.2511(3) 0.3031(3) 0.0186(7) Uani d . 1 . .
H H20A 0.3863 0.2099 0.3330 0.022 Uiso calc R 1 A .
H H20B 0.4472 0.3330 0.3406 0.022 Uiso calc R 1 . .
C C21 0.5552(3) 0.2169(3) 0.3284(3) 0.0218(7) Uani d . 1 A .
H H21A 0.5994 0.2522 0.2919 0.026 Uiso calc R 1 . .
H H21B 0.5416 0.1339 0.2968 0.026 Uiso calc R 1 . .
C C22 0.6319(3) 0.2518(4) 0.4523(3) 0.0303(8) Uani d . 1 . .
H H22A 0.6421 0.3334 0.4848 0.045 Uiso calc R 1 A .
H H22B 0.7108 0.2332 0.4640 0.045 Uiso calc R 1 . .
H H22C 0.5921 0.2114 0.4878 0.045 Uiso calc R 1 . .
C C23 0.1182(3) -0.0223(3) 0.2289(3) 0.0157(6) Uani d . 1 A .
H H23A 0.1939 0.0247 0.2382 0.019 Uiso calc R 1 . .
H H23B 0.1110 -0.0014 0.3014 0.019 Uiso calc R 1 . .
C C24 0.1273(3) -0.1455(3) 0.1987(3) 0.0165(6) Uani d . 1 . .
H H24A 0.1402 -0.1661 0.1289 0.020 Uiso calc R 1 A .
H H24B 0.0507 -0.1937 0.1859 0.020 Uiso calc R 1 . .
C C25 0.2304(3) -0.1686(3) 0.2899(3) 0.0188(7) Uani d . 1 A .
H H25A 0.2181 -0.1458 0.3599 0.023 Uiso calc R 1 . .
H H25B 0.2274 -0.2509 0.2699 0.023 Uiso calc R 1 . .
C C26 0.3545(3) -0.1071(3) 0.3097(3) 0.0229(7) Uani d . 1 . .
H H26A 0.3680 -0.1296 0.2410 0.034 Uiso calc R 1 A .
H H26B 0.4157 -0.1269 0.3679 0.034 Uiso calc R 1 . .
H H26C 0.3597 -0.0253 0.3328 0.034 Uiso calc R 1 . .
C C27 -0.1432(3) 0.1336(3) 0.1186(3) 0.0154(6) Uani d . 1 A .
H H27A -0.1485 0.1516 0.1919 0.018 Uiso calc R 1 . .
H H27B -0.1067 0.2048 0.1123 0.018 Uiso calc R 1 . .
C C28 -0.2705(3) 0.0910(3) 0.0283(3) 0.0155(6) Uani d . 1 . .
H H28A -0.2678 0.0888 -0.0442 0.019 Uiso calc R 1 A .
H H28B -0.3018 0.0130 0.0241 0.019 Uiso calc R 1 . .
C C29 -0.3550(3) 0.1654(3) 0.0506(3) 0.0205(7) Uani d . 1 A .
H H29A -0.3175 0.2451 0.0658 0.025 Uiso calc R 1 . .
H H29B -0.3661 0.1590 0.1179 0.025 Uiso calc R 1 . .
C C30 -0.4784(3) 0.1352(3) -0.0454(3) 0.0233(7) Uani d . 1 . .
H H30A -0.4686 0.1441 -0.1117 0.035 Uiso calc R 1 A .
H H30B -0.5289 0.1855 -0.0254 0.035 Uiso calc R 1 . .
H H30C -0.5167 0.0567 -0.0605 0.035 Uiso calc R 1 . .

loop_
_atom_site_aniso_label
_atom_site_aniso_U_11
_atom_site_aniso_U_22
_atom_site_aniso_U_33
_atom_site_aniso_U_12
_atom_site_aniso_U_13
_atom_site_aniso_U_23
Sn1 0.01090(11) 0.01017(12) 0.01361(12) -0.00227(8) 0.00649(8) 0.00355(8)
Sn2 0.00895(11) 0.01034(11) 0.01277(12) -0.00108(8) 0.00595(8) 0.00414(8)
Cl1 0.0278(4) 0.0263(4) 0.0256(4) -0.0011(3) 0.0203(4) 0.0033(4)
Cl2 0.0225(4) 0.0313(5) 0.0255(4) -0.0012(3) 0.0167(3) 0.0129(4)
O1 0.0155(11) 0.0149(11) 0.0153(11) 0.0001(9) 0.0091(9) 0.0051(9)
O2 0.0185(11) 0.0171(12) 0.0203(12) -0.0032(9) 0.0113(9) 0.0033(9)
O3 0.0248(13) 0.0165(12) 0.0315(14) 0.0029(10) 0.0101(11) 0.0032(11)
O4 0.0393(15) 0.0257(14) 0.0228(14) -0.0040(12) 0.0155(12) -0.0004(11)
O5 0.0429(17) 0.0287(15) 0.0322(15) -0.0214(13) 0.0130(13) -0.0010(12)
O6 0.0269(14) 0.0370(15) 0.0385(15) 0.0030(12) 0.0159(12) 0.0255(13)
O7 0.0226(12) 0.0162(11) 0.0205(12) -0.0034(9) 0.0122(10) 0.0054(10)
O8 0.0184(11) 0.0146(11) 0.0236(12) -0.0025(9) 0.0137(10) 0.0069(9)
O9 0.0353(14) 0.0179(12) 0.0244(13) -0.0069(11) 0.0085(11) 0.0027(10)
O10 0.0307(14) 0.0219(13) 0.0293(13) -0.0057(11) 0.0099(11) 0.0148(11)
O11 0.0300(14) 0.0369(15) 0.0203(13) 0.0040(12) 0.0108(11) 0.0054(11)
O12 0.0297(14) 0.0231(13) 0.0349(14) 0.0055(11) 0.0194(12) 0.0075(11)
O13 0.0117(10) 0.0093(10) 0.0139(10) -0.0050(8) 0.0074(8) 0.0015(8)
N1 0.0131(13) 0.0207(15) 0.0193(14) -0.0009(11) 0.0079(11) 0.0022(12)
N2 0.0164(14) 0.0154(14) 0.0265(15) -0.0002(11) 0.0130(12) 0.0050(12)
N3 0.0143(13) 0.0187(14) 0.0212(15) -0.0020(11) 0.0090(11) 0.0086(12)
N4 0.0115(13) 0.0222(15) 0.0226(15) -0.0010(11) 0.0097(11) 0.0030(12)
C1 0.0114(14) 0.0181(16) 0.0156(15) 0.0028(12) 0.0073(12) 0.0093(13)
C2 0.0101(14) 0.0189(16) 0.0174(15) 0.0013(12) 0.0076(12) 0.0075(13)
C3 0.0113(14) 0.0150(15) 0.0197(16) -0.0005(12) 0.0070(12) 0.0059(13)
C4 0.0110(14) 0.0164(16) 0.0163(15) 0.0009(12) 0.0051(12) 0.0035(13)
C5 0.0149(15) 0.0221(17) 0.0161(15) 0.0028(13) 0.0092(12) 0.0075(13)
C6 0.0125(15) 0.0156(16) 0.0199(16) -0.0008(12) 0.0058(12) 0.0068(13)
C7 0.0099(14) 0.0156(16) 0.0173(15) -0.0010(12) 0.0057(12) 0.0044(13)
C8 0.0052(13) 0.0142(15) 0.0170(15) -0.0004(11) 0.0043(11) 0.0068(12)
C9 0.0070(13) 0.0149(15) 0.0171(15) -0.0004(11) 0.0031(11) 0.0081(12)
C10 0.0114(14) 0.0189(16) 0.0158(15) 0.0021(12) 0.0065(12) 0.0085(13)
C11 0.0106(14) 0.0133(15) 0.0183(16) -0.0039(12) 0.0033(12) 0.0074(13)
C12 0.0115(14) 0.0240(17) 0.0158(15) -0.0002(13) 0.0062(12) 0.0107(13)
C13 0.0097(14) 0.0217(17) 0.0159(15) 0.0001(12) 0.0059(12) 0.0043(13)
C14 0.0084(14) 0.0175(16) 0.0171(15) -0.0021(12) 0.0039(12) 0.0048(13)
C15 0.0183(16) 0.0145(16) 0.0198(16) 0.0039(13) 0.0057(13) 0.0072(13)
C16 0.022(4) 0.014(3) 0.019(4) -0.002(3) 0.005(3) 0.004(3)
C17 0.020(4) 0.014(4) 0.027(4) -0.005(3) 0.008(4) 0.003(4)
C18 0.035(2) 0.026(2) 0.041(2) 0.0011(17) 0.0214(18) 0.0126(18)
C16A 0.022(4) 0.013(3) 0.025(4) 0.001(3) 0.010(3) 0.005(3)
C17A 0.022(4) 0.014(4) 0.038(5) 0.000(3) 0.014(4) 0.006(4)
C19 0.0125(15) 0.0155(16) 0.0228(17) -0.0008(12) 0.0100(13) 0.0048(13)
C20 0.0139(15) 0.0232(17) 0.0217(17) 0.0015(13) 0.0088(13) 0.0103(14)
C21 0.0195(17) 0.0227(18) 0.0256(18) 0.0044(14) 0.0097(14) 0.0106(15)
C22 0.0163(17) 0.046(2) 0.033(2) 0.0088(16) 0.0083(15) 0.0207(18)
C23 0.0147(15) 0.0143(15) 0.0171(15) 0.0014(12) 0.0048(12) 0.0062(13)
C24 0.0138(15) 0.0161(16) 0.0203(16) -0.0004(12) 0.0077(13) 0.0065(13)
C25 0.0176(16) 0.0212(17) 0.0224(17) 0.0055(13) 0.0097(13) 0.0117(14)
C26 0.0175(17) 0.0287(19) 0.0281(18) 0.0051(14) 0.0118(14) 0.0138(15)
C27 0.0100(14) 0.0158(15) 0.0210(16) 0.0001(12) 0.0075(12) 0.0060(13)
C28 0.0115(14) 0.0172(16) 0.0192(16) 0.0017(12) 0.0072(12) 0.0071(13)
C29 0.0138(15) 0.0229(18) 0.0251(18) 0.0046(13) 0.0072(13) 0.0083(15)
C30 0.0107(15) 0.031(2) 0.0315(19) 0.0037(14) 0.0080(14) 0.0149(16)

loop_
_atom_type_symbol
_atom_type_description
_atom_type_scat_dispersion_real
_atom_type_scat_dispersion_imag
_atom_type_scat_source
C C 0.0033 0.0016 'International Tables Vol C Tables 4.2.6.8 and 6.1.1.4'
H H 0.0000 0.0000 'International Tables Vol C Tables 4.2.6.8 and 6.1.1.4'
N N 0.0061 0.0033 'International Tables Vol C Tables 4.2.6.8 and 6.1.1.4'
O O 0.0106 0.0060 'International Tables Vol C Tables 4.2.6.8 and 6.1.1.4'
Cl Cl 0.1484 0.1585 'International Tables Vol C Tables 4.2.6.8 and 6.1.1.4'
Sn Sn -0.6537 1.4246 'International Tables Vol C Tables 4.2.6.8 and 6.1.1.4'

loop_
_geom_angle_atom_site_label_1
_geom_angle_atom_site_label_2
_geom_angle_atom_site_label_3
_geom_angle_site_symmetry_1
_geom_angle_site_symmetry_3
_geom_angle
_geom_angle_publ_flag
O13 Sn1 C19 . . 106.03(10) y
O13 Sn1 C15 . . 108.78(10) y
C19 Sn1 C15 . . 144.19(12) y
O13 Sn1 O1 . . 83.08(8) y
C19 Sn1 O1 . . 99.15(10) y
C15 Sn1 O1 . . 93.09(10) y
O13 Sn1 O7 . . 89.89(8) y
C19 Sn1 O7 . . 86.80(10) y
C15 Sn1 O7 . . 85.19(11) y
O1 Sn1 O7 . . 171.81(8) y
O13 Sn2 C23 2 . 108.48(10) y
O13 Sn2 C27 2 . 114.33(10) y
C23 Sn2 C27 . . 136.69(12) y
O13 Sn2 O13 2 . 77.16(8) y
C23 Sn2 O13 . . 97.19(10) y
C27 Sn2 O13 . . 98.24(10) y
O13 Sn2 O8 2 2 91.86(8) y
C23 Sn2 O8 . 2 89.20(10) y
C27 Sn2 O8 . 2 83.31(10) y
O13 Sn2 O8 . 2 168.58(8) y
O13 Sn2 Sn2 2 2 40.03(5) no
C23 Sn2 Sn2 . 2 106.19(9) no
C27 Sn2 Sn2 . 2 110.47(9) no
O13 Sn2 Sn2 . 2 37.13(5) no
O8 Sn2 Sn2 2 2 131.81(6) no
C1 O1 Sn1 . . 108.57(18) ?
C8 O7 Sn1 . . 135.05(19) ?
C8 O8 Sn2 . 2 133.1(2) no
Sn2 O13 Sn1 2 . 136.33(10) ?
Sn2 O13 Sn2 2 . 102.84(8) ?
Sn1 O13 Sn2 . . 120.82(9) ?
O3 N1 O4 . . 125.8(3) ?
O3 N1 C4 . . 117.0(3) ?
O4 N1 C4 . . 117.2(3) ?
O5 N2 O6 . . 125.2(3) ?
O5 N2 C6 . . 116.6(3) ?
O6 N2 C6 . . 118.2(3) ?
O9 N3 O10 . . 125.5(3) ?
O9 N3 C11 . . 117.7(3) ?
O10 N3 C11 . . 116.8(3) ?
O11 N4 O12 . . 126.3(3) ?
O11 N4 C13 . . 117.1(3) ?
O12 N4 C13 . . 116.5(3) ?
O2 C1 O1 . . 124.0(3) ?
O2 C1 C2 . . 120.0(3) ?
O1 C1 C2 . . 116.0(3) ?
C7 C2 C3 . . 119.5(3) ?
C7 C2 C1 . . 121.1(3) ?
C3 C2 C1 . . 119.4(3) ?
C2 C3 C4 . . 119.7(3) ?
C2 C3 H3 . . 120.1 ?
C4 C3 H3 . . 120.1 ?
C3 C4 C5 . . 122.1(3) ?
C3 C4 N1 . . 116.9(3) ?
C5 C4 N1 . . 121.0(3) ?
C6 C5 C4 . . 116.2(3) ?
C6 C5 Cl1 . . 121.3(2) ?
C4 C5 Cl1 . . 122.2(2) ?
C7 C6 C5 . . 122.7(3) ?
C7 C6 N2 . . 116.5(3) ?
C5 C6 N2 . . 120.8(3) ?
C2 C7 C6 . . 119.7(3) ?
C2 C7 H7 . . 120.1 ?
C6 C7 H7 . . 120.1 ?
O7 C8 O8 . . 127.0(3) ?
O7 C8 C9 . . 116.4(3) ?
O8 C8 C9 . . 116.5(3) ?
C14 C9 C10 . . 119.3(3) ?
C14 C9 C8 . . 119.9(3) ?
C10 C9 C8 . . 120.7(3) ?
C11 C10 C9 . . 119.2(3) ?
C11 C10 H10A . . 120.4 ?
C9 C10 H10A . . 120.4 ?
C10 C11 C12 . . 122.8(3) ?
C10 C11 N3 . . 116.4(3) ?
C12 C11 N3 . . 120.7(3) ?
C11 C12 C13 . . 116.2(3) ?
C11 C12 Cl2 . . 122.2(2) ?
C13 C12 Cl2 . . 121.4(2) ?
C14 C13 C12 . . 121.9(3) ?
C14 C13 N4 . . 116.8(3) ?
C12 C13 N4 . . 121.3(3) ?
C9 C14 C13 . . 120.5(3) ?
C9 C14 H14 . . 119.8 ?
C13 C14 H14 . . 119.8 ?
C16 C15 Sn1 . . 117.4(3) ?
C16 C15 H15A . . 107.9 ?
Sn1 C15 H15A . . 107.9 ?
C16 C15 H15B . . 107.9 ?
Sn1 C15 H15B . . 107.9 ?
H15A C15 H15B . . 107.2 ?
C16A C15 H15C . . 108.9 ?
Sn1 C15 H15C . . 108.9 ?
C16A C15 H15D . . 108.9 ?
Sn1 C15 H15D . . 108.9 ?
H15C C15 H15D . . 107.7 ?
C15 C16 C17 . . 113.3(6) ?
C15 C16 H16A . . 108.9 ?
C17 C16 H16A . . 108.9 ?
C15 C16 H16B . . 108.9 ?
C17 C16 H16B . . 108.9 ?
H16A C16 H16B . . 107.7 ?
C16 C17 C18 . . 111.4(6) ?
C16 C17 H17A . . 109.3 ?
C18 C17 H17A . . 109.3 ?
C16 C17 H17B . . 109.3 ?
C18 C17 H17B . . 109.3 ?
H17A C17 H17B . . 108.0 ?
C17 C18 H18A . . 109.5 ?
C17 C18 H18B . . 109.5 ?
H18A C18 H18B . . 109.5 ?
C17 C18 H18C . . 109.5 ?
H18A C18 H18C . . 109.5 ?
H18B C18 H18C . . 109.5 ?
C17A C18 H18D . . 109.5 ?
C17A C18 H18E . . 109.5 ?
H18D C18 H18E . . 109.5 ?
C17A C18 H18F . . 109.5 ?
H18D C18 H18F . . 109.5 ?
H18E C18 H18F . . 109.5 ?
C17A C16A H16C . . 108.2 ?
C17A C16A H16D . . 108.2 ?
H16C C16A H16D . . 107.4 ?
C16A C17A H17C . . 108.4 ?
C16A C17A H17D . . 108.4 ?
H17C C17A H17D . . 107.5 ?
C20 C19 Sn1 . . 118.8(2) ?
C20 C19 H19A . . 107.6 ?
Sn1 C19 H19A . . 107.6 ?
C20 C19 H19B . . 107.6 ?
Sn1 C19 H19B . . 107.6 ?
H19A C19 H19B . . 107.0 ?
C19 C20 C21 . . 111.8(3) ?
C19 C20 H20A . . 109.2 ?
C21 C20 H20A . . 109.2 ?
C19 C20 H20B . . 109.2 ?
C21 C20 H20B . . 109.2 ?
H20A C20 H20B . . 107.9 ?
C20 C21 C22 . . 112.6(3) ?
C20 C21 H21A . . 109.1 ?
C22 C21 H21A . . 109.1 ?
C20 C21 H21B . . 109.1 ?
C22 C21 H21B . . 109.1 ?
H21A C21 H21B . . 107.8 ?
C21 C22 H22A . . 109.5 ?
C21 C22 H22B . . 109.5 ?
H22A C22 H22B . . 109.5 ?
C21 C22 H22C . . 109.5 ?
H22A C22 H22C . . 109.5 ?
H22B C22 H22C . . 109.5 ?
C24 C23 Sn2 . . 115.5(2) ?
C24 C23 H23A . . 108.4 ?
Sn2 C23 H23A . . 108.4 ?
C24 C23 H23B . . 108.4 ?
Sn2 C23 H23B . . 108.4 ?
H23A C23 H23B . . 107.5 ?
C23 C24 C25 . . 111.9(3) ?
C23 C24 H24A . . 109.2 ?
C25 C24 H24A . . 109.2 ?
C23 C24 H24B . . 109.2 ?
C25 C24 H24B . . 109.2 ?
H24A C24 H24B . . 107.9 ?
C26 C25 C24 . . 114.0(3) ?
C26 C25 H25A . . 108.7 ?
C24 C25 H25A . . 108.7 ?
C26 C25 H25B . . 108.7 ?
C24 C25 H25B . . 108.7 ?
H25A C25 H25B . . 107.6 ?
C25 C26 H26A . . 109.5 ?
C25 C26 H26B . . 109.5 ?
H26A C26 H26B . . 109.5 ?
C25 C26 H26C . . 109.5 ?
H26A C26 H26C . . 109.5 ?
H26B C26 H26C . . 109.5 ?
C28 C27 Sn2 . . 114.8(2) ?
C28 C27 H27A . . 108.6 ?
Sn2 C27 H27A . . 108.6 ?
C28 C27 H27B . . 108.6 ?
Sn2 C27 H27B . . 108.6 ?
H27A C27 H27B . . 107.5 ?
C29 C28 C27 . . 112.0(3) ?
C29 C28 H28A . . 109.2 ?
C27 C28 H28A . . 109.2 ?
C29 C28 H28B . . 109.2 ?
C27 C28 H28B . . 109.2 ?
H28A C28 H28B . . 107.9 ?
C28 C29 C30 . . 113.5(3) ?
C28 C29 H29A . . 108.9 ?
C30 C29 H29A . . 108.9 ?
C28 C29 H29B . . 108.9 ?
C30 C29 H29B . . 108.9 ?
H29A C29 H29B . . 107.7 ?
C29 C30 H30A . . 109.5 ?
C29 C30 H30B . . 109.5 ?
H30A C30 H30B . . 109.5 ?
C29 C30 H30C . . 109.5 ?
H30A C30 H30C . . 109.5 ?
H30B C30 H30C . . 109.5 ?

loop_
_geom_bond_atom_site_label_1
_geom_bond_atom_site_label_2
_geom_bond_site_symmetry_2
_geom_bond_distance
_geom_bond_publ_flag
Sn1 O13 . 2.0391(19) y
Sn1 C19 . 2.124(3) y
Sn1 C15 . 2.135(3) y
Sn1 O1 . 2.188(2) y
Sn1 O7 . 2.286(2) yes
Sn2 O13 2 2.0372(19) y
Sn2 C23 . 2.119(3) y
Sn2 C27 . 2.125(3) y
Sn2 O13 . 2.1708(19) y
Sn2 O8 2 2.276(2) y
Sn2 Sn2 2 3.2908(5) y
Cl1 C5 . 1.712(3) ?
Cl2 C12 . 1.712(3) ?
O1 C1 . 1.291(4) ?
O2 C1 . 1.225(4) ?
O3 N1 . 1.210(3) ?
O4 N1 . 1.225(4) ?
O5 N2 . 1.213(4) ?
O6 N2 . 1.219(4) ?
O7 C8 . 1.247(4) ?
O8 C8 . 1.249(4) ?
O8 Sn2 2 2.276(2) ?
O9 N3 . 1.206(3) ?
O10 N3 . 1.226(3) ?
O11 N4 . 1.212(4) ?
O12 N4 . 1.223(4) ?
O13 Sn2 2 2.0373(19) ?
N1 C4 . 1.483(4) ?
N2 C6 . 1.470(4) ?
N3 C11 . 1.483(4) ?
N4 C13 . 1.474(4) ?
C1 C2 . 1.504(4) ?
C2 C7 . 1.383(4) ?
C2 C3 . 1.384(4) ?
C3 C4 . 1.390(4) ?
C3 H3 . 0.9500 ?
C4 C5 . 1.397(4) ?
C5 C6 . 1.389(4) ?
C6 C7 . 1.384(4) ?
C7 H7 . 0.9500 ?
C8 C9 . 1.515(4) ?
C9 C14 . 1.379(4) ?
C9 C10 . 1.388(4) ?
C10 C11 . 1.388(4) ?
C10 H10A . 0.9500 ?
C11 C12 . 1.390(4) ?
C12 C13 . 1.398(4) ?
C13 C14 . 1.381(4) ?
C14 H14 . 0.9500 ?
C15 C16 . 1.492(7) ?
C15 H15A . 0.9900 ?
C15 H15B . 0.9900 ?
C15 H15C . 0.9900 ?
C15 H15D . 0.9900 ?
C16 C17 . 1.528(10) ?
C16 H16A . 0.9900 ?
C16 H16B . 0.9900 ?
C17 C18 . 1.585(8) ?
C17 H17A . 0.9900 ?
C17 H17B . 0.9900 ?
C18 H18A . 0.9800 ?
C18 H18B . 0.9800 ?
C18 H18C . 0.9800 ?
C18 H18D . 0.9800 ?
C18 H18E . 0.9800 ?
C18 H18F . 0.9800 ?
C16A C17A . 1.508(11) ?
C16A H16C . 0.9900 ?
C16A H16D . 0.9900 ?
C17A H17C . 0.9900 ?
C17A H17D . 0.9900 ?
C19 C20 . 1.520(4) ?
C19 H19A . 0.9900 ?
C19 H19B . 0.9900 ?
C20 C21 . 1.523(4) ?
C20 H20A . 0.9900 ?
C20 H20B . 0.9900 ?
C21 C22 . 1.524(5) ?
C21 H21A . 0.9900 ?
C21 H21B . 0.9900 ?
C22 H22A . 0.9800 ?
C22 H22B . 0.9800 ?
C22 H22C . 0.9800 ?
C23 C24 . 1.520(4) ?
C23 H23A . 0.9900 ?
C23 H23B . 0.9900 ?
C24 C25 . 1.531(4) ?
C24 H24A . 0.9900 ?
C24 H24B . 0.9900 ?
C25 C26 . 1.522(4) ?
C25 H25A . 0.9900 ?
C25 H25B . 0.9900 ?
C26 H26A . 0.9800 ?
C26 H26B . 0.9800 ?
C26 H26C . 0.9800 ?
C27 C28 . 1.530(4) ?
C27 H27A . 0.9900 ?
C27 H27B . 0.9900 ?
C28 C29 . 1.515(4) ?
C28 H28A . 0.9900 ?
C28 H28B . 0.9900 ?
C29 C30 . 1.531(4) ?
C29 H29A . 0.9900 ?
C29 H29B . 0.9900 ?
C30 H30A . 0.9800 ?
C30 H30B . 0.9800 ?
C30 H30C . 0.9800 ?

loop_
_geom_torsion_atom_site_label_1
_geom_torsion_atom_site_label_2
_geom_torsion_atom_site_label_3
_geom_torsion_atom_site_label_4
_geom_torsion_site_symmetry_1
_geom_torsion_site_symmetry_4
_geom_torsion
O13 Sn1 O1 C1 . . -172.38(19)
C19 Sn1 O1 C1 . . 82.4(2)
C15 Sn1 O1 C1 . . -63.8(2)
O7 Sn1 O1 C1 . . -141.4(5)
O13 Sn1 O7 C8 . . -27.5(3)
C19 Sn1 O7 C8 . . 78.6(3)
C15 Sn1 O7 C8 . . -136.3(3)
O1 Sn1 O7 C8 . . -58.2(7)
C19 Sn1 O13 Sn2 . 2 -76.86(17)
C15 Sn1 O13 Sn2 . 2 94.65(17)
O1 Sn1 O13 Sn2 . 2 -174.43(16)
O7 Sn1 O13 Sn2 . 2 9.78(15)
C19 Sn1 O13 Sn2 . . 103.91(13)
C15 Sn1 O13 Sn2 . . -84.58(14)
O1 Sn1 O13 Sn2 . . 6.34(10)
O7 Sn1 O13 Sn2 . . -169.46(11)
O13 Sn2 O13 Sn2 2 2 0.0
C23 Sn2 O13 Sn2 . 2 107.39(11)
C27 Sn2 O13 Sn2 . 2 -113.20(11)
O8 Sn2 O13 Sn2 2 2 -16.2(4)
O13 Sn2 O13 Sn1 2 . 179.46(17)
C23 Sn2 O13 Sn1 . . -73.15(13)
C27 Sn2 O13 Sn1 . . 66.25(13)
O8 Sn2 O13 Sn1 2 . 163.3(3)
Sn2 Sn2 O13 Sn1 2 . 179.46(17)
Sn1 O1 C1 O2 . . -8.7(4)
Sn1 O1 C1 C2 . . 169.0(2)
O2 C1 C2 C7 . . -172.2(3)
O1 C1 C2 C7 . . 10.0(4)
O2 C1 C2 C3 . . 9.6(4)
O1 C1 C2 C3 . . -168.2(3)
C7 C2 C3 C4 . . -0.5(5)
C1 C2 C3 C4 . . 177.8(3)
C2 C3 C4 C5 . . -0.3(5)
C2 C3 C4 N1 . . -179.6(3)
O3 N1 C4 C3 . . 37.1(4)
O4 N1 C4 C3 . . -141.0(3)
O3 N1 C4 C5 . . -142.2(3)
O4 N1 C4 C5 . . 39.7(4)
C3 C4 C5 C6 . . 1.8(5)
N1 C4 C5 C6 . . -178.9(3)
C3 C4 C5 Cl1 . . -172.5(2)
N1 C4 C5 Cl1 . . 6.8(4)
C4 C5 C6 C7 . . -2.8(5)
Cl1 C5 C6 C7 . . 171.6(2)
C4 C5 C6 N2 . . 179.0(3)
Cl1 C5 C6 N2 . . -6.6(4)
O5 N2 C6 C7 . . -47.5(4)
O6 N2 C6 C7 . . 131.0(3)
O5 N2 C6 C5 . . 130.8(3)
O6 N2 C6 C5 . . -50.7(4)
C3 C2 C7 C6 . . -0.4(5)
C1 C2 C7 C6 . . -178.6(3)
C5 C6 C7 C2 . . 2.1(5)
N2 C6 C7 C2 . . -179.6(3)
Sn1 O7 C8 O8 . . 18.7(5)
Sn1 O7 C8 C9 . . -159.9(2)
Sn2 O8 C8 O7 2 . 13.9(5)
Sn2 O8 C8 C9 2 . -167.43(18)
O7 C8 C9 C14 . . 174.6(3)
O8 C8 C9 C14 . . -4.1(4)
O7 C8 C9 C10 . . -4.7(4)
O8 C8 C9 C10 . . 176.5(3)
C14 C9 C10 C11 . . 1.6(4)
C8 C9 C10 C11 . . -179.0(3)
C9 C10 C11 C12 . . -1.1(5)
C9 C10 C11 N3 . . 178.7(3)
O9 N3 C11 C10 . . 42.5(4)
O10 N3 C11 C10 . . -136.3(3)
O9 N3 C11 C12 . . -137.7(3)
O10 N3 C11 C12 . . 43.5(4)
C10 C11 C12 C13 . . 0.3(5)
N3 C11 C12 C13 . . -179.5(3)
C10 C11 C12 Cl2 . . -174.3(2)
N3 C11 C12 Cl2 . . 5.9(4)
C11 C12 C13 C14 . . 0.0(5)
Cl2 C12 C13 C14 . . 174.6(2)
C11 C12 C13 N4 . . 179.5(3)
Cl2 C12 C13 N4 . . -5.9(4)
O11 N4 C13 C14 . . 134.2(3)
O12 N4 C13 C14 . . -44.5(4)
O11 N4 C13 C12 . . -45.3(4)
O12 N4 C13 C12 . . 136.0(3)
C10 C9 C14 C13 . . -1.4(4)
C8 C9 C14 C13 . . 179.2(3)
C12 C13 C14 C9 . . 0.6(5)
N4 C13 C14 C9 . . -178.9(3)
O13 Sn1 C15 C16 . . -129.3(4)
C19 Sn1 C15 C16 . . 36.7(5)
O1 Sn1 C15 C16 . . 147.0(4)
O7 Sn1 C15 C16 . . -41.0(4)
Sn1 C15 C16 C17 . . -50.5(7)
C15 C16 C17 C18 . . -179.5(5)
O13 Sn1 C19 C20 . . -112.1(2)
C15 Sn1 C19 C20 . . 81.7(3)
O1 Sn1 C19 C20 . . -26.8(2)
O7 Sn1 C19 C20 . . 158.9(2)
Sn1 C19 C20 C21 . . 175.1(2)
C19 C20 C21 C22 . . 174.5(3)
O13 Sn2 C23 C24 2 . -24.4(2)
C27 Sn2 C23 C24 . . 146.7(2)
O13 Sn2 C23 C24 . . -103.2(2)
O8 Sn2 C23 C24 2 . 67.3(2)
Sn2 Sn2 C23 C24 2 . -66.3(2)
Sn2 C23 C24 C25 . . -176.8(2)
C23 C24 C25 C26 . . -64.2(4)
O13 Sn2 C27 C28 2 . 23.0(2)
C23 Sn2 C27 C28 . . -147.6(2)
O13 Sn2 C27 C28 . . 102.6(2)
O8 Sn2 C27 C28 2 . -66.0(2)
Sn2 Sn2 C27 C28 2 . 66.3(2)
Sn2 C27 C28 C29 . . 168.3(2)
C27 C28 C29 C30 . . 172.0(3)
